data_4317363
loop_
_publ_author_name
'Marie-Claire Dul'
'Jes\'us Ferrando-Soria'
'Emilio Pardo'
'Rodrigue Lescou\"ezec'
'Yves Journaux'
'Rafael Ruiz-Garc\'ia'
'Joan Cano'
'Miguel Julve'
'Francesc Lloret'
'Oscar Fabelo'
'Jorge Pas\'an'
'Catalina Ruiz-P\'erez'

_publ_contact_author_address
;Laboratorio de Rayos X y Materiales Moleculares
 Dpto. F\'isica Fundamental II. Facultad de F\'isica
 Universidad de La Laguna
 E-38204. La Laguna. Tenerife
 Spain
;
_publ_contact_author_email caruiz@ull.es
_publ_contact_author_fax +34922318320
_publ_contact_author_name 'Professor Catalina Ruiz-P\'erez'
_publ_contact_author_phone +34922318300
_publ_section_title
;
 Tuning the Spin Ground State in Heterononanuclear Nickel(II)-Copper(II)
 Cylinders with a Triangular Metallacyclophane Core
;
_journal_name_full 'Inorganic Chemistry'
_journal_page_first 11264
_journal_page_last 11266
_journal_paper_doi 10.1021/ic102037m
_journal_volume 49
_journal_year 2010
_chemical_formula_sum 'C78 H158 Cl6 Cu8 N24 Ni O55'
_chemical_formula_weight 3092.01
_space_group_IT_number 73
_symmetry_cell_setting orthorhombic
_symmetry_Int_Tables_number 73
_symmetry_space_group_name_Hall '-I 2b 2c'
_symmetry_space_group_name_H-M 'I b c a'
_atom_sites_solution_hydrogens geom
_atom_sites_solution_primary direct
_atom_sites_solution_secondary difmap
_audit_creation_method SHELXL-97
_cell_angle_alpha 90.00
_cell_angle_beta 90.00
_cell_angle_gamma 90.00
_cell_formula_units_Z 8
_cell_length_a 25.653(5)
_cell_length_b 27.605(6)
_cell_length_c 36.879(7)
_cell_measurement_temperature 100(2)
_cell_volume 26116(9)
_computing_cell_refinement 'HKL2000 (Otwinowski & Minor, 1997)'
_computing_data_collection 'MxCube (ESRF, 2006)'
_computing_data_reduction 'HKL2000 (Otwinowski & Minor, 1997)'
_computing_molecular_graphics 'Ortep-3 for Windows (Farrugia, 1997)'
_computing_publication_material 'WinGX publication routines (Farrugia, 1999)'
_computing_structure_refinement 'SHELXL-97 (Sheldrick, 1997)'
_computing_structure_solution 'SHELXS-97 (Sheldrick, 1997)'
_diffrn_ambient_temperature 100(2)
_diffrn_detector 'CCD plate'
_diffrn_detector_area_resol_mean 9.6
_diffrn_measured_fraction_theta_full 0.995
_diffrn_measured_fraction_theta_max 0.995
_diffrn_measurement_device_type 'Single-axis HUBER diffractometer'
_diffrn_measurement_method 'CCD rotation images, thick slices'
_diffrn_radiation_detector 'ADSC Q210r CCD (binned mode)'
_diffrn_radiation_monochromator 'Si 111'
_diffrn_radiation_probe x-ray
_diffrn_radiation_type synchrotron
_diffrn_radiation_wavelength 0.75130
_diffrn_reflns_av_R_equivalents 0.1392
_diffrn_reflns_av_sigmaI/netI 0.0443
_diffrn_reflns_limit_h_max 31
_diffrn_reflns_limit_h_min -31
_diffrn_reflns_limit_k_max 33
_diffrn_reflns_limit_k_min -33
_diffrn_reflns_limit_l_max 45
_diffrn_reflns_limit_l_min -45
_diffrn_reflns_number 334069
_diffrn_reflns_theta_full 28.00
_diffrn_reflns_theta_max 27.63
_diffrn_reflns_theta_min 1.64
_diffrn_source synchrotron
_diffrn_source_type 'ESRF-CRG BM16'
_exptl_absorpt_coefficient_mu 1.634
_exptl_absorpt_correction_T_max 0.8804
_exptl_absorpt_correction_T_min 0.8669
_exptl_absorpt_correction_type sphere
_exptl_crystal_colour pink
_exptl_crystal_density_diffrn 1.573
_exptl_crystal_density_method 'not measured'
_exptl_crystal_description prism
_exptl_crystal_F_000 12768
_exptl_crystal_size_max 0.09
_exptl_crystal_size_mid 0.09
_exptl_crystal_size_min 0.08
_refine_diff_density_max 4.155
_refine_diff_density_min -2.341
_refine_diff_density_rms 0.145
_refine_ls_extinction_coef 0.00059(7)
_refine_ls_extinction_expression Fc^*^=kFc[1+0.001xFc^2^\l^3^/sin(2\q)]^-1/4^
_refine_ls_extinction_method SHELXL
_refine_ls_goodness_of_fit_ref 1.056
_refine_ls_hydrogen_treatment constr
_refine_ls_matrix_type full
_refine_ls_number_parameters 800
_refine_ls_number_reflns 12819
_refine_ls_number_restraints 1
_refine_ls_restrained_S_all 1.056
_refine_ls_R_factor_all 0.1252
_refine_ls_R_factor_gt 0.1058
_refine_ls_shift/su_max 0.001
_refine_ls_shift/su_mean 0.000
_refine_ls_structure_factor_coef Fsqd
_refine_ls_weighting_details 'calc w=1/[\s^2^(Fo^2^)+(0.1441P)^2^+359.1875P] where P=(Fo^2^+2Fc^2^)/3'
_refine_ls_weighting_scheme calc
_refine_ls_wR_factor_gt 0.2749
_refine_ls_wR_factor_ref 0.2956
_reflns_number_gt 10124
_reflns_number_total 12819
_reflns_threshold_expression >2sigma(I)
_cod_data_source_file ic102037m_si_003.cif
_cod_data_source_block final
_cod_database_code 4317363

loop_
_symmetry_equiv_pos_as_xyz
'x, y, z'
'-x+1/2, -y, z+1/2'
'-x, y+1/2, -z+1/2'
'x+1/2, -y+1/2, -z'
'x+1/2, y+1/2, z+1/2'
'-x+1, -y+1/2, z+1'
'-x+1/2, y+1, -z+1'
'x+1, -y+1, -z+1/2'
'-x, -y, -z'
'x-1/2, y, -z-1/2'
'x, -y-1/2, z-1/2'
'-x-1/2, y-1/2, z'
'-x+1/2, -y+1/2, -z+1/2'
'x, y+1/2, -z'
'x+1/2, -y, z'
'-x, y, z+1/2'

loop_
_atom_site_label
_atom_site_type_symbol
_atom_site_fract_x
_atom_site_fract_y
_atom_site_fract_z
_atom_site_U_iso_or_equiv
_atom_site_adp_type
_atom_site_occupancy
_atom_site_symmetry_multiplicity
_atom_site_calc_flag
_atom_site_refinement_flags
_atom_site_disorder_assembly
_atom_site_disorder_group
Ni1 Ni 0.4811(3) 0.6292(2) 0.23224(18) 0.0432(10) Uani 0.50 1 d P . .
Cu2 Cu 0.4924(3) 0.3806(3) 0.26982(18) 0.083(2) Uani 0.50 1 d P . .
Cu3 Cu 0.25511(6) 0.5000 0.2500 0.0503(4) Uani 1 2 d S . .
Cu4 Cu 0.43663(4) 0.61813(3) 0.09051(2) 0.0399(3) Uani 1 1 d . . .
Cu5 Cu 0.56895(4) 0.37473(3) 0.13612(2) 0.0441(3) Uani 1 1 d . . .
Cu6 Cu 0.25547(5) 0.39121(4) 0.12676(4) 0.0669(4) Uani 1 1 d . . .
Cl1 Cl 0.63885(11) 0.51797(8) 0.47834(5) 0.0634(6) Uani 1 1 d . . .
Cl2 Cl 0.61705(10) 0.80176(8) 0.48136(6) 0.0618(6) Uani 1 1 d . . .
Cl3 Cl 0.76868(17) 0.63503(19) 0.28433(13) 0.1230(14) Uani 1 1 d D . .
C1 C 0.4302(3) 0.5325(3) 0.20007(16) 0.0404(16) Uani 1 1 d . . .
C2 C 0.3776(3) 0.5257(2) 0.20124(16) 0.0400(16) Uani 1 1 d . . .
H2 H 0.3548 0.5523 0.1971 0.048 Uiso 1 1 calc R . .
C3 C 0.3573(3) 0.4798(2) 0.20851(17) 0.0370(15) Uani 1 1 d . . .
C4 C 0.3911(3) 0.4412(2) 0.21377(17) 0.0419(16) Uani 1 1 d . . .
H4 H 0.3776 0.4098 0.2185 0.050 Uiso 1 1 calc R . .
C5 C 0.4438(3) 0.4481(3) 0.21212(17) 0.0408(16) Uani 1 1 d . . .
C6 C 0.4643(3) 0.4941(3) 0.20512(16) 0.0402(15) Uani 1 1 d . . .
H6 H 0.5009 0.4989 0.2038 0.048 Uiso 1 1 calc R . .
C7 C 0.4507(3) 0.5985(3) 0.16271(18) 0.0430(16) Uani 1 1 d . . .
C8 C 0.4801(4) 0.6465(3) 0.1585(2) 0.059(2) Uani 1 1 d . . .
C9 C 0.2786(4) 0.4466(3) 0.1881(2) 0.0526(19) Uani 1 1 d . . .
C10 C 0.2199(4) 0.4478(3) 0.1905(3) 0.063(2) Uani 1 1 d . . .
C11 C 0.5101(4) 0.3922(3) 0.1964(2) 0.054(2) Uani 1 1 d . . .
C12 C 0.5395(5) 0.3469(4) 0.2078(2) 0.074(3) Uani 1 1 d . . .
C20 C 0.4752(5) 0.6979(3) 0.0474(2) 0.068(3) Uani 1 1 d . . .
H20A H 0.5105 0.6888 0.0547 0.101 Uiso 1 1 calc R . .
H20B H 0.4595 0.7186 0.0660 0.101 Uiso 1 1 calc R . .
H20C H 0.4766 0.7155 0.0243 0.101 Uiso 1 1 calc R . .
C21 C 0.4701(4) 0.6192(3) 0.0175(2) 0.058(2) Uani 1 1 d . . .
H21A H 0.4446 0.5959 0.0073 0.069 Uiso 1 1 calc R . .
H21B H 0.4854 0.6378 -0.0027 0.069 Uiso 1 1 calc R . .
C22 C 0.5118(4) 0.5922(4) 0.0367(2) 0.067(3) Uani 1 1 d . . .
H22A H 0.5404 0.6146 0.0433 0.081 Uiso 1 1 calc R . .
H22B H 0.5262 0.5668 0.0207 0.081 Uiso 1 1 calc R . .
C23 C 0.3891(4) 0.6652(3) 0.0318(2) 0.062(2) Uani 1 1 d . . .
H23A H 0.3715 0.6361 0.0220 0.074 Uiso 1 1 calc R . .
H23B H 0.3899 0.6901 0.0125 0.074 Uiso 1 1 calc R . .
C24 C 0.3590(4) 0.6843(4) 0.0645(3) 0.070(3) Uani 1 1 d . . .
H24A H 0.3733 0.7162 0.0719 0.084 Uiso 1 1 calc R . .
H24B H 0.3219 0.6887 0.0580 0.084 Uiso 1 1 calc R . .
C25 C 0.4615(5) 0.5243(4) 0.0611(3) 0.078(3) Uani 1 1 d . . .
H25A H 0.4472 0.5100 0.0833 0.117 Uiso 1 1 calc R . .
H25B H 0.4857 0.5014 0.0497 0.117 Uiso 1 1 calc R . .
H25C H 0.4330 0.5316 0.0442 0.117 Uiso 1 1 calc R . .
C26 C 0.5327(4) 0.5578(6) 0.0957(3) 0.094(4) Uani 1 1 d . . .
H26A H 0.5183 0.5430 0.1177 0.141 Uiso 1 1 calc R . .
H26B H 0.5514 0.5876 0.1022 0.141 Uiso 1 1 calc R . .
H26C H 0.5569 0.5351 0.0842 0.141 Uiso 1 1 calc R . .
C27 C 0.3264(4) 0.6092(4) 0.0899(3) 0.075(3) Uani 1 1 d . . .
H27A H 0.3300 0.5860 0.1099 0.113 Uiso 1 1 calc R . .
H27B H 0.3336 0.5928 0.0668 0.113 Uiso 1 1 calc R . .
H27C H 0.2909 0.6222 0.0896 0.113 Uiso 1 1 calc R . .
C28 C 0.3542(5) 0.6731(4) 0.1297(3) 0.078(3) Uani 1 1 d . . .
H28A H 0.3574 0.6494 0.1494 0.117 Uiso 1 1 calc R . .
H28B H 0.3190 0.6868 0.1298 0.117 Uiso 1 1 calc R . .
H28C H 0.3797 0.6991 0.1333 0.117 Uiso 1 1 calc R . .
C30 C 0.1609(5) 0.3841(5) 0.0836(4) 0.107(5) Uani 1 1 d . . .
H30A H 0.1423 0.3774 0.1062 0.161 Uiso 1 1 calc R . .
H30B H 0.1414 0.3703 0.0632 0.161 Uiso 1 1 calc R . .
H30C H 0.1642 0.4192 0.0803 0.161 Uiso 1 1 calc R . .
C31 C 0.2077(6) 0.3085(4) 0.0924(4) 0.099(4) Uani 1 1 d . . .
H31A H 0.1740 0.3027 0.1047 0.118 Uiso 1 1 calc R . .
H31B H 0.2073 0.2907 0.0691 0.118 Uiso 1 1 calc R . .
C32 C 0.2481(6) 0.2906(5) 0.1141(5) 0.115(5) Uani 1 1 d . . .
H32A H 0.2801 0.2878 0.0992 0.138 Uiso 1 1 calc R . .
H32B H 0.2388 0.2577 0.1226 0.138 Uiso 1 1 calc R . .
C33 C 0.2450(5) 0.3710(4) 0.0519(3) 0.079(3) Uani 1 1 d . . .
H33A H 0.2757 0.3493 0.0515 0.095 Uiso 1 1 calc R . .
H33B H 0.2238 0.3645 0.0300 0.095 Uiso 1 1 calc R . .
C34 C 0.2620(5) 0.4219(4) 0.0523(3) 0.077(3) Uani 1 1 d . . .
H34A H 0.2312 0.4432 0.0492 0.093 Uiso 1 1 calc R . .
H34B H 0.2858 0.4277 0.0317 0.093 Uiso 1 1 calc R . .
C35 C 0.2217(9) 0.3127(6) 0.1741(5) 0.152(8) Uani 1 1 d . . .
H35A H 0.2277 0.3333 0.1953 0.228 Uiso 1 1 calc R . .
H35B H 0.2241 0.2785 0.1812 0.228 Uiso 1 1 calc R . .
H35C H 0.1870 0.3192 0.1642 0.228 Uiso 1 1 calc R . .
C36 C 0.3119(6) 0.3105(5) 0.1607(5) 0.120(6) Uani 1 1 d . . .
H36A H 0.3378 0.3174 0.1418 0.180 Uiso 1 1 calc R . .
H36B H 0.3132 0.2760 0.1669 0.180 Uiso 1 1 calc R . .
H36C H 0.3197 0.3298 0.1823 0.180 Uiso 1 1 calc R . .
C37 C 0.2851(6) 0.4866(4) 0.0947(3) 0.094(4) Uani 1 1 d . . .
H37A H 0.3031 0.4935 0.1176 0.141 Uiso 1 1 calc R . .
H37B H 0.2484 0.4958 0.0968 0.141 Uiso 1 1 calc R . .
H37C H 0.3015 0.5051 0.0751 0.141 Uiso 1 1 calc R . .
C38 C 0.3446(4) 0.4205(5) 0.0850(3) 0.081(3) Uani 1 1 d . . .
H38A H 0.3476 0.3857 0.0799 0.122 Uiso 1 1 calc R . .
H38B H 0.3614 0.4278 0.1082 0.122 Uiso 1 1 calc R . .
H38C H 0.3618 0.4389 0.0656 0.122 Uiso 1 1 calc R . .
C40 C 0.6409(4) 0.2971(3) 0.1192(2) 0.059(2) Uani 1 1 d . . .
H40A H 0.6123 0.2743 0.1234 0.088 Uiso 1 1 calc R . .
H40B H 0.6578 0.3049 0.1423 0.088 Uiso 1 1 calc R . .
H40C H 0.6665 0.2824 0.1028 0.088 Uiso 1 1 calc R . .
C41 C 0.6621(4) 0.3782(3) 0.0957(2) 0.060(2) Uani 1 1 d . . .
H41A H 0.6500 0.4031 0.0784 0.072 Uiso 1 1 calc R . .
H41B H 0.6928 0.3616 0.0852 0.072 Uiso 1 1 calc R . .
C42 C 0.6769(4) 0.4017(4) 0.1313(3) 0.069(2) Uani 1 1 d . . .
H42A H 0.6942 0.3777 0.1472 0.082 Uiso 1 1 calc R . .
H42B H 0.7015 0.4286 0.1268 0.082 Uiso 1 1 calc R . .
C43 C 0.5917(4) 0.3301(3) 0.0688(2) 0.052(2) Uani 1 1 d . . .
H43A H 0.6107 0.3041 0.0557 0.063 Uiso 1 1 calc R . .
H43B H 0.5900 0.3588 0.0527 0.063 Uiso 1 1 calc R . .
C44 C 0.5370(4) 0.3131(3) 0.0778(2) 0.055(2) Uani 1 1 d . . .
H44A H 0.5164 0.3098 0.0552 0.066 Uiso 1 1 calc R . .
H44B H 0.5385 0.2810 0.0897 0.066 Uiso 1 1 calc R . .
C45 C 0.6150(4) 0.4696(3) 0.1350(3) 0.069(3) Uani 1 1 d . . .
H45A H 0.5833 0.4812 0.1471 0.104 Uiso 1 1 calc R . .
H45B H 0.6088 0.4674 0.1088 0.104 Uiso 1 1 calc R . .
H45C H 0.6437 0.4921 0.1397 0.104 Uiso 1 1 calc R . .
C46 C 0.6378(5) 0.4248(4) 0.1889(3) 0.078(3) Uani 1 1 d . . .
H46A H 0.6063 0.4374 0.2006 0.117 Uiso 1 1 calc R . .
H46B H 0.6669 0.4470 0.1933 0.117 Uiso 1 1 calc R . .
H46C H 0.6462 0.3928 0.1989 0.117 Uiso 1 1 calc R . .
C47 C 0.4672(4) 0.3257(4) 0.1214(3) 0.069(3) Uani 1 1 d . . .
H47A H 0.4799 0.2978 0.1352 0.103 Uiso 1 1 calc R . .
H47B H 0.4413 0.3149 0.1036 0.103 Uiso 1 1 calc R . .
H47C H 0.4511 0.3491 0.1379 0.103 Uiso 1 1 calc R . .
C48 C 0.4911(4) 0.3908(3) 0.0821(2) 0.058(2) Uani 1 1 d . . .
H48A H 0.5201 0.4066 0.0695 0.087 Uiso 1 1 calc R . .
H48B H 0.4750 0.4138 0.0990 0.087 Uiso 1 1 calc R . .
H48C H 0.4652 0.3799 0.0644 0.087 Uiso 1 1 calc R . .
N1 N 0.4516(3) 0.5804(2) 0.19507(15) 0.0471(15) Uani 1 1 d . . .
N2 N 0.3020(3) 0.4743(2) 0.21164(16) 0.0431(14) Uani 1 1 d . . .
N3 N 0.4775(3) 0.4084(2) 0.22043(16) 0.0520(17) Uani 1 1 d . . .
N4 N 0.4427(3) 0.6530(2) 0.04286(16) 0.0455(15) Uani 1 1 d . . .
N5 N 0.4897(3) 0.5696(3) 0.07019(18) 0.0559(17) Uani 1 1 d . . .
N6 N 0.3638(3) 0.6491(3) 0.09492(19) 0.0578(18) Uani 1 1 d . . .
N7 N 0.2136(4) 0.3619(3) 0.0851(3) 0.079(3) Uani 1 1 d . . .
N8 N 0.2599(4) 0.3227(4) 0.1474(3) 0.086(3) Uani 1 1 d . . .
N9 N 0.2889(3) 0.4342(3) 0.0867(2) 0.066(2) Uani 1 1 d . . .
N10 N 0.6199(3) 0.3426(2) 0.10246(17) 0.0484(15) Uani 1 1 d . . .
N11 N 0.6288(3) 0.4206(3) 0.14942(19) 0.0559(17) Uani 1 1 d . . .
N12 N 0.5110(3) 0.3487(2) 0.10250(17) 0.0497(16) Uani 1 1 d . . .
O1 O 0.4283(2) 0.58064(19) 0.13456(12) 0.0450(12) Uani 1 1 d . . .
O1C O 0.5908(3) 0.5369(3) 0.46374(17) 0.0722(18) Uani 1 1 d . . .
O2 O 0.4831(3) 0.6639(2) 0.12690(13) 0.0589(16) Uani 1 1 d . . .
O1W O 0.4183(4) 0.6750(3) 0.23988(19) 0.084(2) Uani 1 1 d . . .
O2C O 0.6310(4) 0.4708(3) 0.4914(3) 0.122(4) Uani 1 1 d . . .
O3 O 0.5004(3) 0.6648(3) 0.18631(15) 0.084(2) Uani 1 1 d . . .
O2W O 0.4181(5) 0.7638(4) 0.2052(3) 0.135(4) Uani 1 1 d . . .
O3C O 0.6776(4) 0.5178(4) 0.4509(2) 0.105(3) Uani 1 1 d . . .
O4 O 0.3005(3) 0.4211(2) 0.16286(17) 0.0668(17) Uani 1 1 d . . .
O3W O 0.7500 0.6106(6) 0.5000 0.140(6) Uani 1 2 d S . .
O4C O 0.6547(4) 0.5491(4) 0.5075(2) 0.115(4) Uani 1 1 d . . .
O5 O 0.1960(3) 0.4270(2) 0.1649(2) 0.077(2) Uani 1 1 d . . .
O4W O 0.5762(6) 0.7174(7) 0.1285(4) 0.200(8) Uani 1 1 d . . .
O5C O 0.6395(4) 0.7974(3) 0.4450(3) 0.111(3) Uani 1 1 d . . .
O6 O 0.2002(2) 0.4701(3) 0.21697(19) 0.0659(17) Uani 1 1 d . . .
O5W O 0.7250(5) 0.7068(7) 0.4627(4) 0.179(6) Uani 1 1 d . . .
O6C O 0.5681(3) 0.7781(3) 0.4784(2) 0.084(2) Uani 1 1 d . . .
O7 O 0.5178(2) 0.40948(19) 0.16481(13) 0.0500(13) Uani 1 1 d . . .
O6W O 0.5911(5) 0.5000 0.2500 0.29(2) Uani 1 2 d S . .
O7C O 0.6114(5) 0.8515(3) 0.4884(2) 0.116(4) Uani 1 1 d . . .
O8 O 0.5677(3) 0.3273(2) 0.18407(16) 0.0699(19) Uani 1 1 d . . .
O7W O 0.5641(10) 0.2300(5) 0.1956(4) 0.118(8) Uani 0.50 1 d P . .
O8C O 0.6480(6) 0.7800(4) 0.5067(4) 0.189(8) Uani 1 1 d . . .
O9 O 0.5321(4) 0.3311(3) 0.23910(18) 0.099(3) Uani 1 1 d . . .
O8W O 0.0955(6) 0.4002(7) 0.1662(7) 0.135(10) Uani 0.50 1 d P . .
O9C O 0.7433(6) 0.6719(4) 0.3059(4) 0.162(5) Uani 1 1 d . . .
O9W O 0.0608(6) 0.4145(10) 0.2243(4) 0.127(9) Uani 0.50 1 d P . .
O10C O 0.8206(5) 0.6441(5) 0.2787(5) 0.169(6) Uani 1 1 d . . .
O11C O 0.7390(12) 0.6298(10) 0.2536(6) 0.343(17) Uani 1 1 d D . .
O12C O 0.7628(8) 0.5858(7) 0.2952(10) 0.42(3) Uani 1 1 d . . .

loop_
_atom_site_aniso_label
_atom_site_aniso_U_11
_atom_site_aniso_U_22
_atom_site_aniso_U_33
_atom_site_aniso_U_23
_atom_site_aniso_U_13
_atom_site_aniso_U_12
Ni1 0.0685(18) 0.0444(18) 0.0169(14) -0.0015(12) 0.0042(12) -0.0013(13)
Cu2 0.128(5) 0.082(4) 0.037(3) 0.035(2) 0.036(3) 0.062(3)
Cu3 0.0541(8) 0.0494(8) 0.0474(8) 0.0047(6) 0.000 0.000
Cu4 0.0636(6) 0.0342(5) 0.0219(4) 0.0065(3) -0.0024(3) -0.0031(4)
Cu5 0.0658(6) 0.0385(5) 0.0280(5) -0.0005(3) 0.0053(4) 0.0048(4)
Cu6 0.0796(8) 0.0496(7) 0.0714(8) -0.0133(5) -0.0264(6) 0.0065(5)
Cl1 0.0963(17) 0.0564(13) 0.0374(10) -0.0024(8) -0.0027(10) 0.0248(11)
Cl2 0.0882(16) 0.0435(11) 0.0537(12) 0.0038(9) -0.0076(11) -0.0089(10)
Cl3 0.103(3) 0.138(4) 0.128(3) -0.007(3) 0.018(2) 0.011(2)
C1 0.069(5) 0.036(4) 0.016(3) 0.005(2) -0.003(3) -0.007(3)
C2 0.072(5) 0.027(3) 0.021(3) 0.006(2) -0.005(3) 0.000(3)
C3 0.059(4) 0.026(3) 0.025(3) 0.001(2) -0.003(3) 0.003(3)
C4 0.074(5) 0.029(3) 0.023(3) 0.003(2) 0.001(3) 0.008(3)
C5 0.063(5) 0.042(4) 0.018(3) 0.004(3) 0.001(3) 0.011(3)
C6 0.059(4) 0.043(4) 0.019(3) 0.004(3) 0.002(3) 0.003(3)
C7 0.062(5) 0.040(4) 0.027(3) 0.005(3) -0.002(3) -0.002(3)
C8 0.083(6) 0.065(5) 0.028(4) 0.011(3) -0.006(4) -0.023(5)
C9 0.067(5) 0.040(4) 0.050(5) 0.002(3) -0.010(4) 0.007(4)
C10 0.069(6) 0.041(5) 0.079(6) -0.003(4) -0.027(5) 0.003(4)
C11 0.074(6) 0.052(5) 0.036(4) 0.004(3) 0.006(4) 0.017(4)
C12 0.105(8) 0.073(6) 0.044(5) 0.021(4) 0.014(5) 0.042(6)
C20 0.121(8) 0.045(5) 0.037(4) 0.008(3) -0.001(5) -0.028(5)
C21 0.092(7) 0.054(5) 0.027(4) 0.006(3) 0.001(4) -0.010(4)
C22 0.086(7) 0.078(6) 0.039(4) 0.012(4) 0.018(4) 0.005(5)
C23 0.094(7) 0.050(5) 0.042(4) 0.012(4) -0.012(4) 0.004(5)
C24 0.083(7) 0.066(6) 0.062(6) 0.015(5) -0.004(5) 0.020(5)
C25 0.130(10) 0.050(5) 0.054(5) 0.006(4) 0.013(6) 0.015(6)
C26 0.079(7) 0.154(12) 0.050(5) 0.023(6) 0.000(5) 0.055(8)
C27 0.057(5) 0.089(8) 0.081(7) 0.015(6) -0.005(5) -0.010(5)
C28 0.101(8) 0.062(6) 0.070(6) -0.001(5) 0.023(6) 0.029(6)
C30 0.077(8) 0.104(10) 0.140(13) -0.041(9) -0.042(8) -0.003(7)
C31 0.111(10) 0.067(7) 0.118(11) -0.015(7) -0.022(8) -0.009(7)
C32 0.127(12) 0.053(7) 0.165(15) -0.019(8) -0.055(11) -0.001(7)
C33 0.107(9) 0.071(7) 0.058(6) -0.020(5) -0.020(6) 0.009(6)
C34 0.105(8) 0.063(6) 0.064(6) -0.004(5) -0.022(6) 0.009(6)
C35 0.24(2) 0.094(11) 0.123(13) 0.052(10) 0.033(14) 0.064(13)
C36 0.138(12) 0.066(8) 0.156(14) -0.020(8) -0.069(11) 0.038(8)
C37 0.165(13) 0.043(6) 0.075(7) -0.013(5) -0.015(8) 0.007(6)
C38 0.082(7) 0.093(8) 0.070(7) -0.018(6) -0.010(5) 0.006(6)
C40 0.083(6) 0.053(5) 0.041(4) 0.003(4) -0.002(4) 0.017(4)
C41 0.071(6) 0.058(5) 0.052(5) -0.007(4) 0.010(4) 0.001(4)
C42 0.063(6) 0.063(6) 0.079(7) -0.008(5) 0.003(5) -0.005(5)
C43 0.082(6) 0.045(4) 0.030(4) -0.007(3) 0.001(4) 0.006(4)
C44 0.087(6) 0.038(4) 0.039(4) -0.005(3) -0.002(4) -0.003(4)
C45 0.090(7) 0.047(5) 0.070(6) 0.000(4) 0.003(5) 0.002(5)
C46 0.108(8) 0.074(7) 0.052(5) -0.013(5) -0.018(5) -0.001(6)
C47 0.083(7) 0.063(6) 0.060(6) 0.001(4) 0.007(5) -0.017(5)
C48 0.078(6) 0.049(5) 0.048(5) 0.004(4) 0.001(4) 0.008(4)
N1 0.071(4) 0.046(4) 0.025(3) 0.009(2) -0.005(3) -0.010(3)
N2 0.061(4) 0.027(3) 0.042(3) 0.005(2) -0.009(3) -0.001(3)
N3 0.078(5) 0.051(4) 0.027(3) 0.008(3) 0.011(3) 0.017(3)
N4 0.075(4) 0.033(3) 0.028(3) 0.004(2) -0.004(3) -0.007(3)
N5 0.070(5) 0.062(4) 0.036(3) 0.013(3) 0.005(3) 0.007(4)
N6 0.075(5) 0.050(4) 0.049(4) 0.004(3) -0.001(3) 0.006(3)
N7 0.089(6) 0.052(5) 0.095(7) -0.006(4) -0.028(5) -0.002(4)
N8 0.097(7) 0.079(6) 0.082(6) 0.013(5) -0.013(5) 0.006(5)
N9 0.088(6) 0.048(4) 0.061(5) -0.010(3) -0.021(4) 0.006(4)
N10 0.067(4) 0.041(3) 0.036(3) 0.004(3) 0.001(3) 0.002(3)
N11 0.074(5) 0.046(4) 0.047(4) -0.009(3) 0.000(3) 0.005(3)
N12 0.071(4) 0.041(3) 0.037(3) -0.001(3) 0.010(3) -0.002(3)
O1 0.074(4) 0.040(3) 0.021(2) 0.0055(19) -0.005(2) -0.006(2)
O1C 0.088(5) 0.078(5) 0.051(4) -0.003(3) -0.008(3) 0.025(4)
O2 0.098(5) 0.054(3) 0.025(2) 0.014(2) -0.008(3) -0.029(3)
O1W 0.132(7) 0.060(4) 0.060(4) 0.005(3) -0.013(4) -0.019(4)
O2C 0.138(8) 0.082(6) 0.146(9) 0.045(6) 0.004(7) 0.012(6)
O3 0.137(6) 0.086(5) 0.029(3) 0.015(3) -0.018(3) -0.063(5)
O2W 0.172(10) 0.087(7) 0.146(9) 0.037(6) -0.041(8) -0.056(7)
O3C 0.125(7) 0.122(7) 0.067(5) 0.029(5) 0.036(5) 0.061(6)
O4 0.078(4) 0.061(4) 0.061(4) -0.017(3) -0.021(3) 0.012(3)
O3W 0.157(15) 0.121(13) 0.142(14) 0.000 0.047(12) 0.000
O4C 0.113(7) 0.143(8) 0.089(6) -0.063(6) -0.025(5) 0.038(6)
O5 0.077(4) 0.056(4) 0.100(5) 0.002(4) -0.026(4) 0.000(3)
O4W 0.187(13) 0.266(18) 0.146(11) -0.038(11) 0.040(9) -0.165(13)
O5C 0.144(8) 0.083(6) 0.106(7) -0.025(5) 0.056(6) -0.025(5)
O6 0.051(3) 0.070(4) 0.077(4) 0.010(3) -0.010(3) 0.003(3)
O5W 0.121(9) 0.243(17) 0.175(13) -0.046(12) 0.026(9) -0.018(10)
O6C 0.088(5) 0.086(5) 0.078(5) 0.006(4) 0.000(4) -0.022(4)
O7 0.075(4) 0.047(3) 0.028(2) 0.004(2) 0.008(2) 0.011(3)
O6W 0.053(7) 0.40(4) 0.42(4) -0.37(3) 0.000 0.000
O7C 0.215(11) 0.047(4) 0.087(6) -0.019(4) 0.026(7) -0.011(5)
O8 0.099(5) 0.066(4) 0.045(3) 0.012(3) 0.021(3) 0.037(4)
O7W 0.27(3) 0.030(7) 0.058(9) 0.003(6) -0.030(11) -0.035(10)
O8C 0.228(14) 0.114(8) 0.225(14) 0.079(9) -0.162(13) -0.057(9)
O9 0.148(7) 0.101(6) 0.049(4) 0.041(4) 0.039(4) 0.076(5)
O8W 0.061(9) 0.119(15) 0.23(3) 0.098(16) -0.044(12) -0.021(9)
O9C 0.215(14) 0.082(7) 0.190(13) -0.010(8) 0.010(11) 0.015(8)
O9W 0.074(10) 0.26(3) 0.051(8) -0.055(12) -0.024(7) 0.058(13)
O10C 0.100(8) 0.157(11) 0.251(17) 0.017(11) 0.015(9) -0.046(8)
O11C 0.49(4) 0.37(3) 0.171(17) -0.097(19) -0.16(2) -0.09(3)
O12C 0.230(19) 0.208(18) 0.83(6) 0.32(3) 0.33(3) 0.142(16)

loop_
_atom_type_symbol
_atom_type_description
_atom_type_scat_dispersion_real
_atom_type_scat_dispersion_imag
_atom_type_scat_source
C C 0.0033 0.0016 'International Tables Vol C Tables 4.2.6.8 and 6.1.1.4'
N N 0.0061 0.0033 'International Tables Vol C Tables 4.2.6.8 and 6.1.1.4'
O O 0.0106 0.0060 'International Tables Vol C Tables 4.2.6.8 and 6.1.1.4'
Ni Ni 0.3393 1.1124 'International Tables Vol C Tables 4.2.6.8 and 6.1.1.4'
Cu Cu 0.3201 1.2651 'International Tables Vol C Tables 4.2.6.8 and 6.1.1.4'
Cl Cl 0.1484 0.1585 'International Tables Vol C Tables 4.2.6.8 and 6.1.1.4'
H H 0.0000 0.0000 'International Tables Vol C Tables 4.2.6.8 and 6.1.1.4'

loop_
_geom_angle_atom_site_label_1
_geom_angle_atom_site_label_2
_geom_angle_atom_site_label_3
_geom_angle
_geom_angle_site_symmetry_1
_geom_angle_site_symmetry_3
_geom_angle_publ_flag
Cu2 Ni1 O9 90(2) 8_455 8_455 ?
Cu2 Ni1 O3 89.4(19) 8_455 . ?
O9 Ni1 O3 90.9(4) 8_455 . ?
Cu2 Ni1 N3 82(2) 8_455 8_455 ?
O9 Ni1 N3 81.7(4) 8_455 8_455 ?
O3 Ni1 N3 168.4(5) . 8_455 ?
Cu2 Ni1 N1 73(2) 8_455 . ?
O9 Ni1 N1 160.7(5) 8_455 . ?
O3 Ni1 N1 81.4(3) . . ?
N3 Ni1 N1 102.7(4) 8_455 . ?
Cu2 Ni1 O1W 174(2) 8_455 . ?
O9 Ni1 O1W 95.9(4) 8_455 . ?
O3 Ni1 O1W 90.5(4) . . ?
N3 Ni1 O1W 99.2(4) 8_455 . ?
N1 Ni1 O1W 101.8(4) . . ?
Cu2 Ni1 O9W 13(2) 8_455 15_565 ?
O9 Ni1 O9W 77.4(7) 8_455 15_565 ?
O3 Ni1 O9W 86.2(5) . 15_565 ?
N3 Ni1 O9W 83.4(5) 8_455 15_565 ?
N1 Ni1 O9W 84.4(6) . 15_565 ?
O1W Ni1 O9W 172.5(7) . 15_565 ?
Ni1 Cu2 N1 96(2) 8_455 8_455 ?
Ni1 Cu2 O9W 165(3) 8_455 10_656 ?
N1 Cu2 O9W 97.9(7) 8_455 10_656 ?
Ni1 Cu2 N3 87.0(19) 8_455 . ?
N1 Cu2 N3 106.4(4) 8_455 . ?
O9W Cu2 N3 94.9(6) 10_656 . ?
Ni1 Cu2 O9 79(2) 8_455 . ?
N1 Cu2 O9 170.8(5) 8_455 . ?
O9W Cu2 O9 86.3(8) 10_656 . ?
N3 Cu2 O9 81.3(3) . . ?
Ni1 Cu2 O3 79(2) 8_455 8_455 ?
N1 Cu2 O3 82.5(4) 8_455 8_455 ?
O9W Cu2 O3 96.5(6) 10_656 8_455 ?
N3 Cu2 O3 164.4(5) . 8_455 ?
O9 Cu2 O3 88.9(4) . 8_455 ?
N2 Cu3 N2 105.5(4) . 8_455 ?
N2 Cu3 O6 81.3(3) . . ?
N2 Cu3 O6 171.4(3) 8_455 . ?
N2 Cu3 O6 171.4(3) . 8_455 ?
N2 Cu3 O6 81.3(3) 8_455 8_455 ?
O6 Cu3 O6 92.5(4) . 8_455 ?
O1 Cu4 N4 175.8(2) . . ?
O1 Cu4 N5 91.8(2) . . ?
N4 Cu4 N5 86.6(3) . . ?
O1 Cu4 N6 93.2(3) . . ?
N4 Cu4 N6 86.6(3) . . ?
N5 Cu4 N6 154.3(3) . . ?
O1 Cu4 O2 81.6(2) . . ?
N4 Cu4 O2 102.5(2) . . ?
N5 Cu4 O2 103.8(3) . . ?
N6 Cu4 O2 101.8(3) . . ?
O7 Cu5 N10 174.7(2) . . ?
O7 Cu5 N11 94.0(3) . . ?
N10 Cu5 N11 86.2(3) . . ?
O7 Cu5 N12 90.7(3) . . ?
N10 Cu5 N12 86.8(3) . . ?
N11 Cu5 N12 153.9(3) . . ?
O7 Cu5 O8 81.1(2) . . ?
N10 Cu5 O8 104.1(2) . . ?
N11 Cu5 O8 100.7(3) . . ?
N12 Cu5 O8 105.4(3) . . ?
O4 Cu6 N8 96.0(4) . . ?
O4 Cu6 N7 174.3(4) . . ?
N8 Cu6 N7 86.8(4) . . ?
O4 Cu6 N9 90.0(3) . . ?
N8 Cu6 N9 140.4(4) . . ?
N7 Cu6 N9 84.7(4) . . ?
O4 Cu6 O5 78.0(3) . . ?
N8 Cu6 O5 101.9(4) . . ?
N7 Cu6 O5 106.4(3) . . ?
N9 Cu6 O5 117.6(3) . . ?
O2C Cl1 O3C 110.1(6) . . ?
O2C Cl1 O4C 109.9(7) . . ?
O3C Cl1 O4C 109.7(7) . . ?
O2C Cl1 O1C 109.9(6) . . ?
O3C Cl1 O1C 109.4(5) . . ?
O4C Cl1 O1C 107.8(5) . . ?
O8C Cl2 O7C 111.3(8) . . ?
O8C Cl2 O6C 111.3(7) . . ?
O7C Cl2 O6C 111.9(7) . . ?
O8C Cl2 O5C 111.2(10) . . ?
O7C Cl2 O5C 106.8(5) . . ?
O6C Cl2 O5C 103.9(5) . . ?
O10C Cl3 O11C 115.6(17) . . ?
O10C Cl3 O12C 108.6(10) . . ?
O11C Cl3 O12C 94(2) . . ?
O10C Cl3 O9C 113.1(10) . . ?
O11C Cl3 O9C 106.2(15) . . ?
O12C Cl3 O9C 117.9(13) . . ?
C2 C1 C6 121.1(7) . . ?
C2 C1 N1 120.4(7) . . ?
C6 C1 N1 118.4(7) . . ?
C1 C2 C3 120.0(7) . . ?
C4 C3 C2 119.3(7) . . ?
C4 C3 N2 121.8(6) . . ?
C2 C3 N2 118.8(6) . . ?
C5 C4 C3 120.4(7) . . ?
C4 C5 C6 120.5(7) . . ?
C4 C5 N3 118.8(7) . . ?
C6 C5 N3 120.5(7) . . ?
C1 C6 C5 118.7(7) . . ?
O1 C7 N1 127.3(7) . . ?
O1 C7 C8 118.1(6) . . ?
N1 C7 C8 114.6(6) . . ?
O3 C8 O2 125.1(8) . . ?
O3 C8 C7 118.1(7) . . ?
O2 C8 C7 116.8(7) . . ?
O4 C9 N2 126.7(8) . . ?
O4 C9 C10 119.2(8) . . ?
N2 C9 C10 114.0(8) . . ?
O6 C10 O5 127.4(10) . . ?
O6 C10 C9 117.2(8) . . ?
O5 C10 C9 115.4(9) . . ?
O7 C11 N3 126.6(7) . . ?
O7 C11 C12 119.0(7) . . ?
N3 C11 C12 114.4(7) . . ?
O9 C12 O8 125.5(8) . . ?
O9 C12 C11 118.0(8) . . ?
O8 C12 C11 116.4(7) . . ?
C22 C21 N4 110.7(7) . . ?
C21 C22 N5 109.2(8) . . ?
N4 C23 C24 109.4(7) . . ?
N6 C24 C23 109.2(7) . . ?
C32 C31 N7 112.0(11) . . ?
C31 C32 N8 113.3(11) . . ?
C34 C33 N7 108.3(9) . . ?
C33 C34 N9 111.4(9) . . ?
N10 C41 C42 108.9(7) . . ?
N11 C42 C41 109.3(8) . . ?
N10 C43 C44 109.8(6) . . ?
N12 C44 C43 110.1(6) . . ?
C7 N1 C1 117.6(6) . . ?
C7 N1 Cu2 113.7(6) . 8_455 ?
C1 N1 Cu2 128.0(5) . 8_455 ?
C7 N1 Ni1 111.6(5) . . ?
C1 N1 Ni1 130.7(5) . . ?
Cu2 N1 Ni1 11.2(3) 8_455 . ?
C9 N2 C3 117.7(7) . . ?
C9 N2 Cu3 113.9(6) . . ?
C3 N2 Cu3 128.3(4) . . ?
C11 N3 C5 120.5(6) . . ?
C11 N3 Cu2 111.3(6) . . ?
C5 N3 Cu2 127.0(5) . . ?
C11 N3 Ni1 112.4(6) . 8_455 ?
C5 N3 Ni1 127.1(5) . 8_455 ?
Cu2 N3 Ni1 11.4(3) . 8_455 ?
C23 N4 C21 114.1(6) . . ?
C23 N4 C20 111.0(7) . . ?
C21 N4 C20 109.0(7) . . ?
C23 N4 Cu4 106.2(5) . . ?
C21 N4 Cu4 106.5(4) . . ?
C20 N4 Cu4 110.0(5) . . ?
C25 N5 C26 108.7(9) . . ?
C25 N5 C22 110.5(7) . . ?
C26 N5 C22 109.4(8) . . ?
C25 N5 Cu4 108.1(6) . . ?
C26 N5 Cu4 113.8(6) . . ?
C22 N5 Cu4 106.3(6) . . ?
C28 N6 C27 109.8(8) . . ?
C28 N6 C24 110.6(7) . . ?
C27 N6 C24 109.9(8) . . ?
C28 N6 Cu4 114.1(6) . . ?
C27 N6 Cu4 105.6(6) . . ?
C24 N6 Cu4 106.6(6) . . ?
C33 N7 C30 113.2(10) . . ?
C33 N7 C31 111.6(10) . . ?
C30 N7 C31 108.6(10) . . ?
C33 N7 Cu6 105.5(7) . . ?
C30 N7 Cu6 110.1(7) . . ?
C31 N7 Cu6 107.7(7) . . ?
C35 N8 C36 110.7(13) . . ?
C35 N8 C32 107.7(13) . . ?
C36 N8 C32 108.2(11) . . ?
C35 N8 Cu6 113.7(9) . . ?
C36 N8 Cu6 113.0(9) . . ?
C32 N8 Cu6 103.0(8) . . ?
C37 N9 C38 108.8(10) . . ?
C37 N9 C34 111.5(8) . . ?
C38 N9 C34 110.7(8) . . ?
C37 N9 Cu6 112.9(7) . . ?
C38 N9 Cu6 106.4(7) . . ?
C34 N9 Cu6 106.5(7) . . ?
C43 N10 C41 111.7(6) . . ?
C43 N10 C40 109.1(6) . . ?
C41 N10 C40 111.2(7) . . ?
C43 N10 Cu5 107.7(5) . . ?
C41 N10 Cu5 106.6(5) . . ?
C40 N10 Cu5 110.5(5) . . ?
C46 N11 C45 108.4(7) . . ?
C46 N11 C42 109.8(8) . . ?
C45 N11 C42 110.6(8) . . ?
C46 N11 Cu5 113.6(6) . . ?
C45 N11 Cu5 107.2(6) . . ?
C42 N11 Cu5 107.2(5) . . ?
C47 N12 C48 108.6(8) . . ?
C47 N12 C44 110.2(7) . . ?
C48 N12 C44 111.2(6) . . ?
C47 N12 Cu5 114.7(6) . . ?
C48 N12 Cu5 106.3(5) . . ?
C44 N12 Cu5 105.8(5) . . ?
C7 O1 Cu4 115.0(5) . . ?
C8 O2 Cu4 108.3(5) . . ?
C8 O3 Ni1 112.7(6) . . ?
C8 O3 Cu2 110.8(6) . 8_455 ?
Ni1 O3 Cu2 11.3(3) . 8_455 ?
C9 O4 Cu6 117.7(6) . . ?
C10 O5 Cu6 109.4(7) . . ?
C10 O6 Cu3 112.6(6) . . ?
C11 O7 Cu5 114.8(5) . . ?
C12 O8 Cu5 108.2(5) . . ?
C12 O9 Ni1 113.3(6) . 8_455 ?
C12 O9 Cu2 110.8(6) . . ?
Ni1 O9 Cu2 11.4(3) 8_455 . ?
Cu2 O9W Ni1 2.6(4) 10_556 15_465 ?

loop_
_geom_bond_atom_site_label_1
_geom_bond_atom_site_label_2
_geom_bond_distance
_geom_bond_site_symmetry_2
_geom_bond_publ_flag
Ni1 Cu2 0.404(11) 8_455 ?
Ni1 O9 2.007(10) 8_455 ?
Ni1 O3 2.020(9) . ?
Ni1 N3 2.033(9) 8_455 ?
Ni1 N1 2.065(10) . ?
Ni1 O1W 2.067(10) . ?
Ni1 O9W 2.39(2) 15_565 ?
Cu2 Ni1 0.404(11) 8_455 ?
Cu2 N1 1.983(10) 8_455 ?
Cu2 O9W 2.00(2) 10_656 ?
Cu2 N3 2.014(9) . ?
Cu2 O9 2.045(10) . ?
Cu2 O3 2.056(9) 8_455 ?
Cu3 N2 1.987(7) . ?
Cu3 N2 1.987(7) 8_455 ?
Cu3 O6 2.036(7) . ?
Cu3 O6 2.036(7) 8_455 ?
Cu4 O1 1.938(5) . ?
Cu4 N4 2.010(6) . ?
Cu4 N5 2.051(7) . ?
Cu4 N6 2.062(8) . ?
Cu4 O2 2.194(5) . ?
Cu5 O7 1.939(5) . ?
Cu5 N10 2.009(7) . ?
Cu5 N11 2.050(8) . ?
Cu5 N12 2.065(7) . ?
Cu5 O8 2.200(6) . ?
Cu6 O4 1.946(6) . ?
Cu6 N8 2.041(10) . ?
Cu6 N7 2.043(9) . ?
Cu6 N9 2.080(9) . ?
Cu6 O5 2.299(8) . ?
Cl1 O2C 1.404(9) . ?
Cl1 O3C 1.420(8) . ?
Cl1 O4C 1.436(8) . ?
Cl1 O1C 1.442(7) . ?
Cl2 O8C 1.364(10) . ?
Cl2 O7C 1.405(8) . ?
Cl2 O6C 1.420(8) . ?
Cl2 O5C 1.464(9) . ?
Cl3 O10C 1.371(12) . ?
Cl3 O11C 1.372(13) . ?
Cl3 O12C 1.426(15) . ?
Cl3 O9C 1.446(13) . ?
C1 C2 1.361(11) . ?
C1 C6 1.388(10) . ?
C1 N1 1.445(9) . ?
C2 C3 1.397(9) . ?
C3 C4 1.389(10) . ?
C3 N2 1.431(10) . ?
C4 C5 1.366(11) . ?
C5 C6 1.398(10) . ?
C5 N3 1.429(9) . ?
C7 O1 1.285(9) . ?
C7 N1 1.294(9) . ?
C7 C8 1.532(11) . ?
C8 O3 1.256(10) . ?
C8 O2 1.263(9) . ?
C9 O4 1.294(10) . ?
C9 N2 1.304(10) . ?
C9 C10 1.509(14) . ?
C10 O6 1.259(12) . ?
C10 O5 1.264(11) . ?
C11 O7 1.274(9) . ?
C11 N3 1.298(10) . ?
C11 C12 1.519(12) . ?
C12 O9 1.247(10) . ?
C12 O8 1.258(11) . ?
C20 N4 1.501(10) . ?
C21 C22 1.484(14) . ?
C21 N4 1.495(11) . ?
C22 N5 1.494(10) . ?
C23 N4 1.475(12) . ?
C23 C24 1.524(14) . ?
C24 N6 1.490(11) . ?
C25 N5 1.482(13) . ?
C26 N5 1.488(12) . ?
C27 N6 1.472(13) . ?
C28 N6 1.465(12) . ?
C30 N7 1.485(15) . ?
C31 C32 1.399(18) . ?
C31 N7 1.507(15) . ?
C32 N8 1.545(17) . ?
C33 C34 1.471(16) . ?
C33 N7 1.484(16) . ?
C34 N9 1.484(12) . ?
C35 N8 1.42(2) . ?
C36 N8 1.462(16) . ?
C37 N9 1.478(12) . ?
C38 N9 1.481(14) . ?
C40 N10 1.500(10) . ?
C41 N10 1.483(11) . ?
C41 C42 1.511(13) . ?
C42 N11 1.497(12) . ?
C43 N10 1.478(10) . ?
C43 C44 1.518(13) . ?
C44 N12 1.497(10) . ?
C45 N11 1.495(12) . ?
C46 N11 1.478(11) . ?
C47 N12 1.466(11) . ?
C48 N12 1.473(11) . ?
N1 Cu2 1.983(10) 8_455 ?
N3 Ni1 2.033(9) 8_455 ?
O3 Cu2 2.056(9) 8_455 ?
O9 Ni1 2.007(10) 8_455 ?
O9W Cu2 2.00(2) 10_556 ?
O9W Ni1 2.39(2) 15_465 ?
